data_2241217
loop_
_publ_author_name
'Ellouz, Mohamed'
'Sebbar, Nada Kheira'
'Essassi, El Mokhtar'
'Saadi, Mohamed'
'El Ammari, Lahcen'

_publ_section_title
;
 Crystal structure of
 (<i>Z</i>)-2-benzylidene-4-methyl-2<i>H</i>-benzo[<i>b</i>][1,4]thiazin-3(4<i>H</i>)-one
;
_journal_coeditor_code TK5394
_journal_issue 11
_journal_name_full 'Acta Crystallographica Section E'
_journal_page_first o862
_journal_page_last o863
_journal_paper_doi 10.1107/S2056989015019295
_journal_volume 71
_journal_year 2015
_chemical_formula_iupac 'C16 H13 N O S'
_chemical_formula_moiety 'C16 H13 N O S'
_chemical_formula_sum 'C16 H13 N O S'
_chemical_formula_weight 267.33
_chemical_melting_point 342
_chemical_name_systematic (<i>Z</i>)-2-Benzylidene-4-methyl-2<i>H</i>-benzo[<i>b</i>][1,4]thiazin-3(4<i>H</i>)-one
_space_group_crystal_system monoclinic
_space_group_IT_number 14
_space_group_name_Hall '-P 2ybc'
_space_group_name_H-M_alt 'P 1 21/c 1'
_symmetry_space_group_name_Hall '-P 2ybc'
_symmetry_space_group_name_H-M 'P 1 21/c 1'
_atom_sites_solution_hydrogens geom
_audit_creation_method SHELXL-2014/7
_cell_angle_alpha 90
_cell_angle_beta 97.0510(10)
_cell_angle_gamma 90
_cell_formula_units_Z 4
_cell_length_a 9.1497(3)
_cell_length_b 14.7052(5)
_cell_length_c 10.0037(3)
_cell_measurement_reflns_used 4082
_cell_measurement_temperature 296(2)
_cell_measurement_theta_max 30.530
_cell_measurement_theta_min 2.243
_cell_volume 1335.80(7)
_computing_cell_refinement
;
SAINT-Plus (Bruker, 2009)
;
_computing_data_collection
;
APEX2 (Bruker, 2009)
;
_computing_data_reduction
;
SAINT-Plus (Bruker, 2009)
;
_computing_molecular_graphics
;
ORTEP-3 for Windows (Farrugia, 2012)
;
_computing_publication_material
;
PLATON (Spek, 2009) and publCIF (Westrip, 2010)
;
_computing_structure_refinement
;
SHELXL97 (Sheldrick, 2008)
;
_computing_structure_solution
;
SHELXS97 (Sheldrick, 2008)
;
_diffrn_ambient_temperature 296(2)
_diffrn_measured_fraction_theta_full 1.000
_diffrn_measured_fraction_theta_max 0.999
_diffrn_measurement_device_type 'Bruker X8 APEX'
_diffrn_measurement_method '\f and \w scans'
_diffrn_radiation_monochromator graphite
_diffrn_radiation_source 'fine-focus sealed tube'
_diffrn_radiation_type MoK\a
_diffrn_radiation_wavelength 0.71073
_diffrn_reflns_av_R_equivalents 0.0311
_diffrn_reflns_limit_h_max 13
_diffrn_reflns_limit_h_min -7
_diffrn_reflns_limit_k_max 21
_diffrn_reflns_limit_k_min -20
_diffrn_reflns_limit_l_max 14
_diffrn_reflns_limit_l_min -14
_diffrn_reflns_number 25334
_diffrn_reflns_theta_full 25.242
_diffrn_reflns_theta_max 30.530
_diffrn_reflns_theta_min 2.243
_exptl_absorpt_coefficient_mu 0.232
_exptl_absorpt_correction_T_max 0.7461
_exptl_absorpt_correction_T_min 0.6700
_exptl_absorpt_correction_type multi-scan
_exptl_absorpt_process_details
;
(SADABS; Bruker, 2009)
;
_exptl_crystal_colour brown
_exptl_crystal_density_diffrn 1.329
_exptl_crystal_description prism
_exptl_crystal_F_000 560
_exptl_crystal_size_max 0.36
_exptl_crystal_size_mid 0.31
_exptl_crystal_size_min 0.26
_refine_diff_density_max 0.371
_refine_diff_density_min -0.210
_refine_ls_extinction_method none
_refine_ls_goodness_of_fit_ref 1.124
_refine_ls_hydrogen_treatment constr
_refine_ls_matrix_type full
_refine_ls_number_parameters 172
_refine_ls_number_reflns 4082
_refine_ls_number_restraints 0
_refine_ls_restrained_S_all 1.124
_refine_ls_R_factor_all 0.0664
_refine_ls_R_factor_gt 0.0482
_refine_ls_shift/su_max 0.000
_refine_ls_shift/su_mean 0.000
_refine_ls_structure_factor_coef Fsqd
_refine_ls_weighting_details 'w=1/[\s^2^(Fo^2^)+(0.0757P)^2^+0.2379P] where P=(Fo^2^+2Fc^2^)/3'
_refine_ls_weighting_scheme calc
_refine_ls_wR_factor_gt 0.1357
_refine_ls_wR_factor_ref 0.1525
_reflns_number_gt 3071
_reflns_number_total 4082
_reflns_threshold_expression I>2\s(I)
_cod_data_source_file tk5394sup1.cif
_cod_data_source_block I
_cod_database_code 2241217
_shelx_space_group_comment
;
The symmetry employed for this shelxl refinement is uniquely defined
by the following loop, which should always be used as a source of
symmetry information in preference to the above space-group names.
They are only intended as comments.
;

loop_
_space_group_symop_operation_xyz
'x, y, z'
'-x, y+1/2, -z+1/2'
'-x, -y, -z'
'x, -y-1/2, z-1/2'

loop_
_atom_site_type_symbol
_atom_site_label
_atom_site_fract_x
_atom_site_fract_y
_atom_site_fract_z
_atom_site_U_iso_or_equiv
_atom_site_adp_type
_atom_site_calc_flag
_atom_site_occupancy
C C1 0.73318(17) 0.52736(10) 0.43834(14) 0.0426(3) Uani d 1
C C2 0.6952(2) 0.48778(12) 0.55605(16) 0.0513(4) Uani d 1
H H2 0.6186 0.4459 0.5516 0.062 Uiso calc 1
C C3 0.7715(2) 0.51089(13) 0.67964(16) 0.0579(5) Uani d 1
H H3 0.7445 0.4862 0.7586 0.070 Uiso calc 1
C C4 0.8872(2) 0.57054(13) 0.68451(17) 0.0596(4) Uani d 1
H H4 0.9383 0.5863 0.7675 0.071 Uiso calc 1
C C5 0.9292(2) 0.60761(12) 0.56848(17) 0.0549(4) Uani d 1
H H5 1.0100 0.6464 0.5737 0.066 Uiso calc 1
C C6 0.85101(17) 0.58725(10) 0.44272(14) 0.0425(3) Uani d 1
C C7 0.86549(16) 0.58789(10) 0.19776(14) 0.0435(3) Uani d 1
C C8 0.75763(16) 0.51143(10) 0.17601(14) 0.0408(3) Uani d 1
C C9 0.9905(3) 0.70539(13) 0.3367(2) 0.0689(5) Uani d 1
H H9A 1.0003 0.7272 0.4278 0.103 Uiso calc 1
H H9B 1.0853 0.6874 0.3142 0.103 Uiso calc 1
H H9C 0.9512 0.7528 0.2768 0.103 Uiso calc 1
C C10 0.75953(16) 0.45936(11) 0.06583(14) 0.0430(3) Uani d 1
H H10 0.8336 0.4735 0.0133 0.052 Uiso calc 1
C C11 0.66396(17) 0.38420(10) 0.01526(14) 0.0432(3) Uani d 1
C C12 0.7201(2) 0.32215(12) -0.07117(18) 0.0563(4) Uani d 1
H H12 0.8150 0.3299 -0.0935 0.068 Uiso calc 1
C C13 0.6368(3) 0.24967(15) -0.1236(3) 0.0770(6) Uani d 1
H H13 0.6763 0.2088 -0.1804 0.092 Uiso calc 1
C C14 0.4954(3) 0.23710(15) -0.0928(2) 0.0744(6) Uani d 1
H H14 0.4397 0.1879 -0.1283 0.089 Uiso calc 1
C C15 0.4378(2) 0.29778(15) -0.0094(2) 0.0663(5) Uani d 1
H H15 0.3427 0.2893 0.0121 0.080 Uiso calc 1
C C16 0.51940(18) 0.37157(13) 0.04339(17) 0.0550(4) Uani d 1
H H16 0.4778 0.4130 0.0979 0.066 Uiso calc 1
N N1 0.89082(15) 0.62709(9) 0.32356(13) 0.0466(3) Uani d 1
O O1 0.92759(14) 0.61644(9) 0.10488(12) 0.0591(3) Uani d 1
S S1 0.62428(4) 0.50183(3) 0.28662(4) 0.05206(15) Uani d 1

loop_
_atom_site_aniso_label
_atom_site_aniso_U_11
_atom_site_aniso_U_22
_atom_site_aniso_U_33
_atom_site_aniso_U_12
_atom_site_aniso_U_13
_atom_site_aniso_U_23
C1 0.0506(8) 0.0451(7) 0.0335(6) 0.0048(6) 0.0115(6) 0.0010(5)
C2 0.0614(10) 0.0554(9) 0.0395(7) 0.0038(7) 0.0162(7) 0.0053(6)
C3 0.0759(12) 0.0629(10) 0.0359(8) 0.0138(8) 0.0103(8) 0.0093(7)
C4 0.0735(11) 0.0637(10) 0.0390(7) 0.0134(9) -0.0027(7) -0.0030(7)
C5 0.0626(10) 0.0528(9) 0.0479(8) 0.0018(7) 0.0014(7) -0.0070(7)
C6 0.0537(8) 0.0380(7) 0.0367(7) 0.0064(6) 0.0090(6) -0.0005(5)
C7 0.0451(7) 0.0476(8) 0.0390(7) -0.0009(6) 0.0101(6) 0.0039(6)
C8 0.0405(7) 0.0504(8) 0.0322(6) -0.0003(6) 0.0079(5) 0.0045(5)
C9 0.0953(15) 0.0483(9) 0.0663(11) -0.0214(9) 0.0228(10) -0.0069(8)
C10 0.0425(7) 0.0545(8) 0.0327(6) -0.0003(6) 0.0077(5) 0.0038(6)
C11 0.0459(7) 0.0500(8) 0.0328(6) -0.0006(6) 0.0019(5) 0.0059(5)
C12 0.0566(9) 0.0543(9) 0.0589(10) -0.0009(7) 0.0107(8) -0.0052(7)
C13 0.0818(14) 0.0585(11) 0.0914(16) -0.0055(10) 0.0138(12) -0.0195(10)
C14 0.0754(13) 0.0584(11) 0.0862(14) -0.0158(10) -0.0033(11) -0.0036(10)
C15 0.0503(9) 0.0789(13) 0.0677(11) -0.0139(9) -0.0012(8) 0.0097(10)
C16 0.0465(8) 0.0704(11) 0.0474(8) -0.0025(7) 0.0033(6) -0.0006(8)
N1 0.0583(8) 0.0404(6) 0.0429(6) -0.0045(5) 0.0130(5) 0.0001(5)
O1 0.0633(7) 0.0710(8) 0.0461(6) -0.0177(6) 0.0191(5) 0.0037(5)
S1 0.0473(2) 0.0749(3) 0.0361(2) -0.01066(18) 0.01376(16) -0.00324(16)

loop_
_atom_type_symbol
_atom_type_description
_atom_type_scat_dispersion_real
_atom_type_scat_dispersion_imag
_atom_type_scat_source
C C 0.0033 0.0016 'International Tables Vol C Tables 4.2.6.8 and 6.1.1.4'
H H 0.0000 0.0000 'International Tables Vol C Tables 4.2.6.8 and 6.1.1.4'
N N 0.0061 0.0033 'International Tables Vol C Tables 4.2.6.8 and 6.1.1.4'
O O 0.0106 0.0060 'International Tables Vol C Tables 4.2.6.8 and 6.1.1.4'
S S 0.1246 0.1234 'International Tables Vol C Tables 4.2.6.8 and 6.1.1.4'

loop_
_geom_angle_atom_site_label_1
_geom_angle_atom_site_label_2
_geom_angle_atom_site_label_3
_geom_angle
C6 C1 C2 120.73(14)
C6 C1 S1 121.35(11)
C2 C1 S1 117.89(13)
C3 C2 C1 120.00(17)
C3 C2 H2 120.0
C1 C2 H2 120.0
C4 C3 C2 119.42(16)
C4 C3 H3 120.3
C2 C3 H3 120.3
C3 C4 C5 121.10(16)
C3 C4 H4 119.5
C5 C4 H4 119.5
C4 C5 C6 120.48(17)
C4 C5 H5 119.8
C6 C5 H5 119.8
C1 C6 C5 118.21(14)
C1 C6 N1 121.00(13)
C5 C6 N1 120.79(15)
O1 C7 N1 120.60(14)
O1 C7 C8 120.56(14)
N1 C7 C8 118.81(12)
C10 C8 C7 118.25(13)
C10 C8 S1 123.55(12)
C7 C8 S1 117.89(11)
N1 C9 H9A 109.5
N1 C9 H9B 109.5
H9A C9 H9B 109.5
N1 C9 H9C 109.5
H9A C9 H9C 109.5
H9B C9 H9C 109.5
C8 C10 C11 130.37(14)
C8 C10 H10 114.8
C11 C10 H10 114.8
C12 C11 C16 117.82(15)
C12 C11 C10 117.27(14)
C16 C11 C10 124.87(15)
C13 C12 C11 120.86(18)
C13 C12 H12 119.6
C11 C12 H12 119.6
C12 C13 C14 120.6(2)
C12 C13 H13 119.7
C14 C13 H13 119.7
C15 C14 C13 119.39(19)
C15 C14 H14 120.3
C13 C14 H14 120.3
C14 C15 C16 120.82(19)
C14 C15 H15 119.6
C16 C15 H15 119.6
C15 C16 C11 120.45(18)
C15 C16 H16 119.8
C11 C16 H16 119.8
C7 N1 C6 124.35(12)
C7 N1 C9 116.37(13)
C6 N1 C9 118.12(13)
C8 S1 C1 99.44(7)

loop_
_geom_bond_atom_site_label_1
_geom_bond_atom_site_label_2
_geom_bond_distance
C1 C6 1.389(2)
C1 C2 1.395(2)
C1 S1 1.7510(15)
C2 C3 1.386(3)
C2 H2 0.9300
C3 C4 1.371(3)
C3 H3 0.9300
C4 C5 1.379(3)
C4 H4 0.9300
C5 C6 1.401(2)
C5 H5 0.9300
C6 N1 1.4154(19)
C7 O1 1.2215(18)
C7 N1 1.3777(19)
C7 C8 1.494(2)
C8 C10 1.344(2)
C8 S1 1.7505(15)
C9 N1 1.465(2)
C9 H9A 0.9600
C9 H9B 0.9600
C9 H9C 0.9600
C10 C11 1.461(2)
C10 H10 0.9300
C11 C12 1.398(2)
C11 C16 1.398(2)
C12 C13 1.376(3)
C12 H12 0.9300
C13 C14 1.379(3)
C13 H13 0.9300
C14 C15 1.371(3)
C14 H14 0.9300
C15 C16 1.385(3)
C15 H15 0.9300
C16 H16 0.9300

loop_
_geom_hbond_atom_site_label_D
_geom_hbond_atom_site_label_H
_geom_hbond_atom_site_label_A
_geom_hbond_site_symmetry_A
_geom_hbond_distance_DH
_geom_hbond_distance_HA
_geom_hbond_distance_DA
_geom_hbond_angle_DHA
C12 H12 O1 3_765 0.93 2.50 3.404(2) 164

_cod_database_fobs_code 2241217
